data_7157596
loop_
_publ_author_name
'Shaw, Ranjay'
'Althagafi, Ismail'
'Elagamy, Amr'
'Rai, Reeta'
'Shah, Chandan'
'Nemaysh, Vishal'
'Singh, Harpreet'
'Pratap, Ramendra'

_publ_section_title
;
 Transition metal-free synthesis of sterically hindered allylarenes from
 5-hexene-2-one.
;
_journal_issue 32
_journal_name_full 'Organic &amp; biomolecular chemistry'
_journal_page_first 6276
_journal_page_last 6286
_journal_paper_doi 10.1039/d0ob01318h
_journal_volume 18
_journal_year 2020
_chemical_formula_moiety 'C18 H17 N S'
_chemical_formula_sum 'C18 H17 N S'
_chemical_formula_weight 279.40
_chemical_name_systematic prs315B
_space_group_crystal_system monoclinic
_space_group_IT_number 14
_space_group_name_Hall '-P 2ybc'
_space_group_name_H-M_alt 'P 1 21/c 1'
_symmetry_Int_Tables_number 14
_atom_sites_solution_primary iterative
_audit_creation_date 2020-02-21
_audit_creation_method
;
Olex2 1.2
(compiled 2018.05.29 svn.r3508 for OlexSys, GUI svn.r5506)
;
_audit_update_record
;
2020-05-27 deposited with the CCDC.	2020-07-16 downloaded from the CCDC.
;
_cell_angle_alpha 90
_cell_angle_beta 101.519(4)
_cell_angle_gamma 90
_cell_formula_units_Z 4
_cell_length_a 9.0216(3)
_cell_length_b 10.1719(3)
_cell_length_c 17.3180(7)
_cell_measurement_reflns_used 6153
_cell_measurement_temperature 298.0
_cell_measurement_theta_max 28.2260
_cell_measurement_theta_min 3.5730
_cell_volume 1557.21(10)
_computing_cell_refinement 'CrysAlisPro 1.171.38.46 (Rigaku OD, 2015)'
_computing_data_collection 'CrysAlisPro 1.171.38.46 (Rigaku OD, 2015)'
_computing_data_reduction 'CrysAlisPro 1.171.38.46 (Rigaku OD, 2015)'
_computing_molecular_graphics 'Olex2 (Dolomanov et al., 2009)'
_computing_publication_material 'Olex2 (Dolomanov et al., 2009)'
_computing_structure_refinement 'olex2.refine (Bourhis et al., 2015)'
_computing_structure_solution 'olex2.solve (Bourhis et al., 2015)'
_diffrn_ambient_temperature 298.0
_diffrn_detector 'CCD plate'
_diffrn_detector_area_resol_mean 15.9853
_diffrn_detector_type Sapphire3
_diffrn_measured_fraction_theta_full 0.8482
_diffrn_measured_fraction_theta_max 0.8482
_diffrn_measurement_details
;
List of Runs (angles in degrees, time in seconds):

  # Type    Start    End  Width  t~exp~   \w     \q     \k     \f   Frames
#--------------------------------------------------------------------------
  1  \w    -44.00  53.00   1.00    1.00    --  -15.32  77.00 120.00   97
  2  \w     13.00  80.00   1.00    1.00    --   19.15  57.00  90.00   67
  3  \w      4.00  83.00   1.00    1.00    --   19.15  57.00  30.00   79
  4  \w      1.00  88.00   1.00    1.00    --   19.15  57.00 -90.00   87
  5  \w      8.00  88.00   1.00    1.00    --   19.15  57.00-180.00   80
  6  \w    -12.00  18.00   1.00    1.00    --  -15.32 -99.00 -90.00   30
  7  \w    -38.00  27.00   1.00    1.00    --   19.15 -57.00 -90.00   65
  8  \w    -23.00  60.00   1.00    1.00    --   19.15 -99.00-120.00   83
  9  \w    -24.00  60.00   1.00    1.00    --   19.15 -99.00  30.00   84
;
_diffrn_measurement_device 'four-circle diffractometer'
_diffrn_measurement_device_type 'Oxford XCalibur'
_diffrn_measurement_method '\w scans'
_diffrn_orient_matrix_type 'CrysAlisPro convention (1999,Acta A55,543-557)'
_diffrn_orient_matrix_UB_11 0.0583333000
_diffrn_orient_matrix_UB_12 -0.0078283000
_diffrn_orient_matrix_UB_13 0.0338074000
_diffrn_orient_matrix_UB_21 -0.0500790000
_diffrn_orient_matrix_UB_22 0.0211418000
_diffrn_orient_matrix_UB_23 0.0242739000
_diffrn_orient_matrix_UB_31 -0.0229753000
_diffrn_orient_matrix_UB_32 -0.0660011000
_diffrn_orient_matrix_UB_33 0.0037733000
_diffrn_radiation_monochromator graphite
_diffrn_radiation_probe x-ray
_diffrn_radiation_type 'Mo K\a'
_diffrn_radiation_wavelength 0.71073
_diffrn_reflns_av_R_equivalents 0.0337
_diffrn_reflns_av_unetI/netI 0.0275
_diffrn_reflns_limit_h_max 12
_diffrn_reflns_limit_h_min -11
_diffrn_reflns_limit_k_max 13
_diffrn_reflns_limit_k_min -14
_diffrn_reflns_limit_l_max 23
_diffrn_reflns_limit_l_min -23
_diffrn_reflns_number 22455
_diffrn_reflns_theta_full 29.4596
_diffrn_reflns_theta_max 29.46
_diffrn_reflns_theta_min 3.45
_diffrn_source 'fine-focus sealed X-ray tube'
_diffrn_source_type 'Enhance (Mo) X-ray Source'
_exptl_absorpt_coefficient_mu 0.198
_exptl_absorpt_correction_T_max 1.00000
_exptl_absorpt_correction_T_min 0.98421
_exptl_absorpt_correction_type multi-scan
_exptl_absorpt_process_details
;
CrysAlisPro 1.171.38.46 (Rigaku Oxford Diffraction, 2015)
Empirical absorption correction using spherical harmonics,
 implemented in SCALE3 ABSPACK scaling algorithm.
;
_exptl_crystal_colour 'clear light yellow'
_exptl_crystal_colour_lustre clear
_exptl_crystal_colour_modifier light
_exptl_crystal_colour_primary yellow
_exptl_crystal_density_diffrn 1.1917
_exptl_crystal_description block
_exptl_crystal_F_000 592.6898
_exptl_crystal_preparation 'slow evaporation in 1:9 ethyl acetate in hexane'
_exptl_crystal_recrystallization_method 'crystaline clear blocks'
_exptl_crystal_size_max 0.1
_exptl_crystal_size_mid 0.1
_exptl_crystal_size_min 0.1
_refine_diff_density_max 0.1979
_refine_diff_density_min -0.1912
_refine_diff_density_rms 0.0499
_refine_ls_d_res_high 0.7226
_refine_ls_d_res_low 5.9134
_refine_ls_goodness_of_fit_ref 1.0456
_refine_ls_hydrogen_treatment mixed
_refine_ls_matrix_type full
_refine_ls_number_constraints 25
_refine_ls_number_parameters 191
_refine_ls_number_reflns 3661
_refine_ls_number_restraints 0
_refine_ls_restrained_S_all 1.0456
_refine_ls_R_factor_all 0.0675
_refine_ls_R_factor_gt 0.0450
_refine_ls_shift/su_max 0.0000
_refine_ls_shift/su_mean 0.0000
_refine_ls_structure_factor_coef Fsqd
_refine_ls_weighting_details 'w=1/[\s^2^(Fo^2^)+(0.0428P)^2^+0.1170P] where P=(Fo^2^+2Fc^2^)/3'
_refine_ls_weighting_scheme calc
_refine_ls_wR_factor_gt 0.0899
_refine_ls_wR_factor_ref 0.0990
_reflns_Friedel_coverage 0.0
_reflns_limit_h_max 11
_reflns_limit_h_min -12
_reflns_limit_k_max 14
_reflns_limit_k_min 0
_reflns_limit_l_max 23
_reflns_limit_l_min 0
_reflns_number_gt 2770
_reflns_number_total 3661
_reflns_threshold_expression I>=2u(I)
_cod_data_source_file d0ob01318h2.cif
_cod_data_source_block PRS-315B
_cod_depositor_comments
;
Adding full bibliography for 7157595--7157596.cif.

2025-01-30
Z value and formula fixed to values more according to usual
chemical conventions.                 miguel
;
_cod_original_formula_sum 'C2.483 H2.345 N0.138 S0.138'
_cod_original_formula_weight 38.54
_cod_original_formula_moiety '0.14(C18 H17 N S)'
_cod_original_formula_units_Z 29
_cod_database_code 7157596
_chemical_oxdiff_formula 'C18 H17 N S'
_chemical_oxdiff_usercomment 05-01-2018
_reflns_odcompleteness_completeness 99.64
_reflns_odcompleteness_iscentric 1
_reflns_odcompleteness_theta 26.32
_olex2_refinement_description
;
1. Fixed Uiso
 At 1.2 times of:
  All C(H) groups, All C(H,H) groups
 At 1.5 times of:
  All C(H,H,H) groups
2.a Secondary CH2 refined with riding coordinates:
 C7aa(H7aa,H7ab)
2.b Aromatic/amide H refined with riding coordinates:
 C4aa(H4aa), C0ba(H0ba), C4ba(H4ba), C3ba(H3ba), C1ba(H1ba), C9aa(H9aa),
 C2ba(H2ba)
2.c Idealised Me refined as rotating group:
 C(Ha,Hb,Hc), C7ba(H7ba,H7bb,H7bc)
;
_olex2_exptl_crystal_mounting_method 'No need'
_olex2_submission_original_sample_id 'PRS 315 B'
_olex2_submission_special_instructions 'No special instructions were received'
_oxdiff_exptl_absorpt_empirical_details
;
Empirical correction (ABSPACK) includes:
- Absorption correction using spherical harmonics
- Frame scaling
;
_oxdiff_exptl_absorpt_empirical_full_max 1.200
_oxdiff_exptl_absorpt_empirical_full_min 0.771

loop_
_space_group_symop_id
_space_group_symop_operation_xyz
1 x,y,z
2 -x,y+1/2,-z+1/2
3 -x,-y,-z
4 x,-y-1/2,z-1/2

loop_
_atom_site_label
_atom_site_type_symbol
_atom_site_fract_x
_atom_site_fract_y
_atom_site_fract_z
_atom_site_U_iso_or_equiv
_atom_site_adp_type
_atom_site_occupancy
_atom_site_refinement_flags_posn
S0aa S 0.84990(4) 0.64403(4) 0.44715(3) 0.05985(15) Uani 1.000000 .
C0aa C 0.51714(15) 0.64683(12) 0.57203(7) 0.0410(3) Uani 1.000000 .
C1aa C 0.65209(14) 0.62562(12) 0.54520(7) 0.0421(3) Uani 1.000000 .
C2aa C 0.40402(13) 0.72495(12) 0.52719(7) 0.0382(3) Uani 1.000000 .
C3aa C 0.67642(14) 0.67928(13) 0.47450(8) 0.0422(3) Uani 1.000000 .
C4aa C 0.56270(14) 0.75591(13) 0.43095(8) 0.0414(3) Uani 1.000000 .
C5aa C 0.31541(13) 0.86655(12) 0.40579(7) 0.0386(3) Uani 1.000000 .
C6aa C 0.42874(13) 0.77963(12) 0.45665(7) 0.0371(3) Uani 1.000000 .
C C 0.49890(19) 0.58547(16) 0.64884(8) 0.0573(4) Uani 1.000000 .
C7aa C 0.25654(15) 0.74441(15) 0.55453(8) 0.0502(3) Uani 1.000000 .
N N 0.86162(17) 0.48361(16) 0.62916(9) 0.0769(4) Uani 1.000000 .
C9aa C 0.26262(15) 0.98020(14) 0.43497(9) 0.0492(3) Uani 1.000000 .
C0ba C 0.26540(15) 0.83697(15) 0.32674(8) 0.0492(3) Uani 1.000000 .
C1ba C 0.16172(17) 1.06197(15) 0.38684(10) 0.0585(4) Uani 1.000000 .
C2ba C 0.2627(2) 0.83992(19) 0.62041(10) 0.0671(5) Uani 1.000000 .
C3ba C 0.11221(17) 1.03079(16) 0.30845(9) 0.0582(4) Uani 1.000000 .
C4ba C 0.16436(17) 0.91815(18) 0.27878(9) 0.0597(4) Uani 1.000000 .
C5ba C 0.76872(16) 0.54610(14) 0.59170(9) 0.0535(4) Uani 1.000000 .
C6ba C 0.3784(3) 0.9100(2) 0.65494(11) 0.0770(6) Uani 1.000000 .
C7ba C 0.8500(2) 0.7497(2) 0.36540(13) 0.0874(6) Uani 1.000000 .
H4aa H 0.57629(14) 0.79221(13) 0.38356(8) 0.0496(3) Uiso 1.000000 R
H0ba H 0.30038(15) 0.76155(15) 0.30583(8) 0.0591(4) Uiso 1.000000 R
H4ba H 0.13116(17) 0.89664(18) 0.22596(9) 0.0716(5) Uiso 1.000000 R
H3ba H 0.04416(17) 1.08539(16) 0.27590(9) 0.0699(5) Uiso 1.000000 R
H1ba H 0.12727(17) 1.13800(15) 0.40735(10) 0.0702(5) Uiso 1.000000 R
H9aa H 0.29550(15) 1.00192(14) 0.48778(9) 0.0590(4) Uiso 1.000000 R
Ha H 0.5676(9) 0.5129(7) 0.6611(3) 0.0859(6) Uiso 1.000000 GR
Hb H 0.5205(12) 0.6498(3) 0.69013(14) 0.0859(6) Uiso 1.000000 GR
Hc H 0.3969(4) 0.5546(10) 0.6442(2) 0.0859(6) Uiso 1.000000 GR
H7aa H 0.18075(15) 0.77407(15) 0.51008(8) 0.0603(4) Uiso 1.000000 R
H7ab H 0.22363(15) 0.66003(15) 0.57108(8) 0.0603(4) Uiso 1.000000 R
H2ba H 0.1738(2) 0.85086(19) 0.63912(10) 0.0806(6) Uiso 1.000000 R
H7ba H 0.7740(13) 0.7213(10) 0.3216(3) 0.1312(9) Uiso 1.000000 GR
H7bb H 0.8287(18) 0.8381(3) 0.3794(3) 0.1312(9) Uiso 1.000000 GR
H7bc H 0.9474(6) 0.7469(13) 0.3511(6) 0.1312(9) Uiso 1.000000 GR
H6ba H 0.475(3) 0.905(2) 0.6464(14) 0.106(8) Uiso 1.000000 .
H6bb H 0.365(2) 0.976(2) 0.6922(14) 0.098(7) Uiso 1.000000 .

loop_
_atom_site_aniso_label
_atom_site_aniso_U_11
_atom_site_aniso_U_22
_atom_site_aniso_U_33
_atom_site_aniso_U_12
_atom_site_aniso_U_13
_atom_site_aniso_U_23
S0aa 0.0405(2) 0.0656(3) 0.0748(3) 0.01488(16) 0.01476(18) 0.0021(2)
C0aa 0.0468(7) 0.0387(6) 0.0343(6) 0.0008(5) 0.0002(5) -0.0035(5)
C1aa 0.0399(7) 0.0395(7) 0.0415(7) 0.0050(5) -0.0051(5) -0.0063(5)
C2aa 0.0365(6) 0.0395(6) 0.0364(6) -0.0003(5) 0.0018(5) -0.0055(5)
C3aa 0.0370(6) 0.0415(7) 0.0458(7) 0.0037(5) 0.0028(5) -0.0072(6)
C4aa 0.0392(6) 0.0454(7) 0.0388(6) 0.0053(5) 0.0062(5) -0.0021(5)
C5aa 0.0333(6) 0.0428(7) 0.0391(6) 0.0040(5) 0.0059(5) 0.0024(5)
C6aa 0.0361(6) 0.0376(6) 0.0349(6) 0.0034(5) 0.0005(5) -0.0043(5)
C 0.0671(9) 0.0595(9) 0.0433(8) 0.0085(7) 0.0065(7) 0.0061(7)
C7aa 0.0413(7) 0.0588(8) 0.0516(8) 0.0021(6) 0.0115(6) 0.0083(7)
N 0.0664(9) 0.0811(10) 0.0730(10) 0.0249(8) -0.0109(7) 0.0082(8)
C9aa 0.0466(7) 0.0504(8) 0.0461(8) 0.0087(6) -0.0016(6) -0.0054(6)
C0ba 0.0497(8) 0.0610(8) 0.0369(7) 0.0126(6) 0.0085(6) -0.0017(6)
C1ba 0.0533(8) 0.0517(8) 0.0671(10) 0.0140(7) 0.0037(7) -0.0003(8)
C2ba 0.0732(11) 0.0807(11) 0.0553(9) 0.0271(9) 0.0313(9) 0.0083(9)
C3ba 0.0494(8) 0.0677(10) 0.0545(9) 0.0176(7) 0.0031(7) 0.0175(8)
C4ba 0.0547(8) 0.0842(11) 0.0372(7) 0.0140(8) 0.0021(6) 0.0075(7)
C5ba 0.0482(8) 0.0542(8) 0.0518(8) 0.0098(7) -0.0049(6) -0.0027(7)
C6ba 0.1134(19) 0.0692(12) 0.0483(10) 0.0162(12) 0.0158(11) -0.0116(9)
C7ba 0.0773(12) 0.0930(14) 0.1076(15) 0.0286(10) 0.0560(11) 0.0224(12)

loop_
_atom_type_symbol
_atom_type_scat_dispersion_real
_atom_type_scat_dispersion_imag
_atom_type_scat_Cromer_Mann_a1
_atom_type_scat_Cromer_Mann_a2
_atom_type_scat_Cromer_Mann_a3
_atom_type_scat_Cromer_Mann_a4
_atom_type_scat_Cromer_Mann_b1
_atom_type_scat_Cromer_Mann_b2
_atom_type_scat_Cromer_Mann_b3
_atom_type_scat_Cromer_Mann_b4
_atom_type_scat_Cromer_Mann_c
_atom_type_scat_source
_atom_type_scat_dispersion_source
H 0.00000 0.00000 0.49300 0.32291 0.14019 0.04081 10.51090 26.12570 3.14236 57.79970 0.0030380000826 'International Tables Volume C Table 6.1.1.4 (pp. 500-502)' 'Henke, Gullikson and Davis, At. Data and Nucl. Data Tables, 1993, 54, 2'
C 0.00347 0.00161 2.31000 1.02000 1.58860 0.86500 20.84390 10.20750 0.56870 51.65120 0.215599998832 'International Tables Volume C Table 6.1.1.4 (pp. 500-502)' 'Henke, Gullikson and Davis, At. Data and Nucl. Data Tables, 1993, 54, 2'
S 0.12424 0.12443 6.90530 5.20340 1.43790 1.58630 1.46790 22.21510 0.25360 56.17200 0.866900026798 'International Tables Volume C Table 6.1.1.4 (pp. 500-502)' 'Henke, Gullikson and Davis, At. Data and Nucl. Data Tables, 1993, 54, 2'
N 0.00653 0.00323 12.21260 3.13220 2.01250 1.16630 0.00570 9.89330 28.99750 0.58260 -11.5290002823 'International Tables Volume C Table 6.1.1.4 (pp. 500-502)' 'Henke, Gullikson and Davis, At. Data and Nucl. Data Tables, 1993, 54, 2'

loop_
_geom_angle_atom_site_label_1
_geom_angle_atom_site_label_2
_geom_angle_atom_site_label_3
_geom_angle
_geom_angle_site_symmetry_1
_geom_angle_site_symmetry_3
_geom_angle_publ_flag
C7ba S0aa C3aa 103.48(7) . . ?
C2aa C0aa C1aa 119.21(12) . . ?
C C0aa C1aa 118.89(12) . . ?
C C0aa C2aa 121.90(12) . . ?
C3aa C1aa C0aa 121.90(11) . . ?
C5ba C1aa C0aa 119.12(13) . . ?
C5ba C1aa C3aa 118.98(13) . . ?
C6aa C2aa C0aa 118.95(11) . . ?
C7aa C2aa C0aa 119.36(12) . . ?
C7aa C2aa C6aa 121.65(11) . . ?
C1aa C3aa S0aa 117.38(10) . . ?
C4aa C3aa S0aa 124.72(11) . . ?
C4aa C3aa C1aa 117.89(12) . . ?
C6aa C4aa C3aa 121.33(12) . . ?
C9aa C5aa C6aa 121.52(11) . . ?
C0ba C5aa C6aa 120.13(11) . . ?
C0ba C5aa C9aa 118.30(12) . . ?
C4aa C6aa C2aa 120.71(11) . . ?
C5aa C6aa C2aa 122.60(11) . . ?
C5aa C6aa C4aa 116.69(11) . . ?
C2ba C7aa C2aa 115.10(12) . . ?
C1ba C9aa C5aa 121.04(13) . . ?
C4ba C0ba C5aa 120.71(13) . . ?
C3ba C1ba C9aa 120.00(14) . . ?
C6ba C2ba C7aa 127.61(17) . . ?
C4ba C3ba C1ba 119.43(13) . . ?
C3ba C4ba C0ba 120.52(14) . . ?
N C5ba C1aa 179.44(16) . . ?

loop_
_geom_bond_atom_site_label_1
_geom_bond_atom_site_label_2
_geom_bond_distance
_geom_bond_site_symmetry_2
_geom_bond_publ_flag
S0aa C3aa 1.7602(13) . ?
S0aa C7ba 1.778(2) . ?
C0aa C1aa 1.4037(19) . ?
C0aa C2aa 1.3998(18) . ?
C0aa C 1.508(2) . ?
C1aa C3aa 1.397(2) . ?
C1aa C5ba 1.4393(18) . ?
C2aa C6aa 1.4000(18) . ?
C2aa C7aa 1.5117(18) . ?
C3aa C4aa 1.3857(18) . ?
C4aa C6aa 1.3900(17) . ?
C5aa C6aa 1.4977(17) . ?
C5aa C9aa 1.3837(18) . ?
C5aa C0ba 1.3863(18) . ?
C7aa C2ba 1.491(2) . ?
N C5ba 1.1446(18) . ?
C9aa C1ba 1.383(2) . ?
C0ba C4ba 1.378(2) . ?
C1ba C3ba 1.379(2) . ?
C2ba C6ba 1.306(3) . ?
C3ba C4ba 1.377(2) . ?
